data_7718249
loop_
_publ_author_name
'Nicasio, Antonio I.'
'Somerville, Rosie J.'
'Sahag&#xfa;n, Pablo'
'Soto, Enrique'
'L&#xf3;pez-Serrano, Joaqu&#xed;n'
'Campos, Jes&#xfa;s'

_publ_section_title
;
 Carbon-carbon bond formation and cleavage at redox active
 bis(pyridylimino)isoindole (BPI) germylene compounds.
;
_journal_issue 7
_journal_name_full 'Dalton transactions (Cambridge, England : 2003)'
_journal_page_first 3039
_journal_page_last 3046
_journal_paper_doi 10.1039/d4dt03489a
_journal_volume 54
_journal_year 2025
_chemical_formula_sum 'C36 H24 Ge2 N10'
_chemical_formula_weight 741.83
_space_group_crystal_system monoclinic
_space_group_IT_number 15
_space_group_name_Hall '-C 2yc'
_space_group_name_H-M_alt 'C 1 2/c 1'
_atom_sites_solution_hydrogens geom
_audit_creation_method SHELXL-2014/7
_audit_update_record
;
2024-11-15 deposited with the CCDC.	2025-01-03 downloaded from the CCDC.
;
_cell_angle_alpha 90
_cell_angle_beta 93.619(3)
_cell_angle_gamma 90
_cell_formula_units_Z 4
_cell_length_a 21.1482(17)
_cell_length_b 8.6859(6)
_cell_length_c 22.075(2)
_cell_measurement_reflns_used 9507
_cell_measurement_temperature 193(2)
_cell_measurement_theta_max 27.49
_cell_measurement_theta_min 2.54
_cell_volume 4046.9(6)
_computing_cell_refinement 'Bruker APEX3'
_computing_data_collection 'Bruker APEX3'
_computing_data_reduction 'Bruker APEX3'
_computing_structure_refinement 'SHELXL-2014/7 (Sheldrick, 2014)'
_computing_structure_solution 'SHELXT 2014/5 (Sheldrick, 2014)'
_diffrn_ambient_temperature 193(2)
_diffrn_measured_fraction_theta_full 0.999
_diffrn_measured_fraction_theta_max 0.999
_diffrn_measurement_device_type 'Bruker D8Quest'
_diffrn_measurement_method '\f and \w scans'
_diffrn_radiation_type MoK\a
_diffrn_radiation_wavelength 0.71073
_diffrn_reflns_av_R_equivalents 0.1129
_diffrn_reflns_av_unetI/netI 0.0663
_diffrn_reflns_Laue_measured_fraction_full 0.999
_diffrn_reflns_Laue_measured_fraction_max 0.999
_diffrn_reflns_limit_h_max 25
_diffrn_reflns_limit_h_min -25
_diffrn_reflns_limit_k_max 10
_diffrn_reflns_limit_k_min -10
_diffrn_reflns_limit_l_max 26
_diffrn_reflns_limit_l_min -26
_diffrn_reflns_number 27806
_diffrn_reflns_point_group_measured_fraction_full 0.999
_diffrn_reflns_point_group_measured_fraction_max 0.999
_diffrn_reflns_theta_full 25.242
_diffrn_reflns_theta_max 25.247
_diffrn_reflns_theta_min 1.930
_diffrn_source 'IuS 3.0 Microfocus Source'
_exptl_absorpt_coefficient_mu 1.521
_exptl_absorpt_correction_T_max 0.7456
_exptl_absorpt_correction_T_min 0.6503
_exptl_absorpt_correction_type multi-scan
_exptl_absorpt_process_details ' Apex3 v2016.9-0 (Bruker, 2016)'
_exptl_crystal_colour yellow
_exptl_crystal_density_diffrn 1.218
_exptl_crystal_description plate
_exptl_crystal_F_000 1496
_exptl_crystal_size_max 0.16
_exptl_crystal_size_mid 0.12
_exptl_crystal_size_min 0.04
_platon_squeeze_details
;
The unit cell contains 16 pentane molecules which have
 been treated as a diffuse contribution to the overall scattering
 without specific atom positions by SQUEEZE/PLATON.'
;
_refine_diff_density_max 1.869
_refine_diff_density_min -1.594
_refine_diff_density_rms 0.251
_refine_ls_extinction_coef 0.0070(10)
_refine_ls_extinction_expression Fc^*^=kFc[1+0.001xFc^2^\l^3^/sin(2\q)]^-1/4^
_refine_ls_extinction_method 'SHELXL-2014/7 (Sheldrick 2014'
_refine_ls_goodness_of_fit_ref 1.084
_refine_ls_hydrogen_treatment constr
_refine_ls_matrix_type full
_refine_ls_number_parameters 218
_refine_ls_number_reflns 3669
_refine_ls_number_restraints 0
_refine_ls_restrained_S_all 1.084
_refine_ls_R_factor_all 0.1428
_refine_ls_R_factor_gt 0.1224
_refine_ls_shift/su_max 0.000
_refine_ls_shift/su_mean 0.000
_refine_ls_structure_factor_coef Fsqd
_refine_ls_weighting_details 'w=1/[\s^2^(Fo^2^)+(0.1161P)^2^+261.4418P] where P=(Fo^2^+2Fc^2^)/3'
_refine_ls_weighting_scheme calc
_refine_ls_wR_factor_gt 0.3304
_refine_ls_wR_factor_ref 0.3440
_reflns_Friedel_coverage 0.000
_reflns_number_gt 2859
_reflns_number_total 3669
_reflns_threshold_expression 'I > 2\s(I)'
_cod_data_source_file d4dt03489a3.cif
_cod_data_source_block jcm09723a_sq
_cod_original_cell_volume 4047.0(6)
_cod_original_sg_symbol_H-M 'C 2/c'
_cod_database_code 7718249
_shelx_shelxl_version_number 2014/7
_shelx_space_group_comment
;
The symmetry employed for this shelxl refinement is uniquely defined
by the following loop, which should always be used as a source of
symmetry information in preference to the above space-group names.
They are only intended as comments.
;
_platon_squeeze_void_probe_radius 1.20

loop_
_space_group_symop_operation_xyz
'x, y, z'
'-x, y, -z+1/2'
'x+1/2, y+1/2, z'
'-x+1/2, y+1/2, -z+1/2'
'-x, -y, -z'
'x, -y, z-1/2'
'-x+1/2, -y+1/2, -z'
'x+1/2, -y+1/2, z-1/2'

loop_
_atom_site_label
_atom_site_type_symbol
_atom_site_fract_x
_atom_site_fract_y
_atom_site_fract_z
_atom_site_U_iso_or_equiv
_atom_site_adp_type
_atom_site_occupancy
_atom_site_site_symmetry_order
_atom_site_calc_flag
_atom_site_refinement_flags_posn
_atom_site_refinement_flags_adp
_atom_site_refinement_flags_occupancy
_atom_site_disorder_assembly
_atom_site_disorder_group
Ge1 Ge 0.50021(6) 0.08129(14) 0.84513(6) 0.0289(6) Uani 1 1 d . . . . .
N3 N 0.6323(4) 0.0588(11) 0.8532(4) 0.025(2) Uani 1 1 d . . . . .
N2 N 0.5601(4) 0.1801(11) 0.7937(4) 0.026(2) Uani 1 1 d . . . . .
N5 N 0.4947(5) 0.2081(11) 0.5731(4) 0.031(2) Uani 1 1 d . . . . .
N1 N 0.5508(5) 0.2519(12) 0.6868(4) 0.030(2) Uani 1 1 d . . . . .
N4 N 0.5711(6) 0.4023(13) 0.5978(5) 0.037(3) Uani 1 1 d . . . . .
C7 C 0.5814(5) 0.5060(14) 0.7021(6) 0.029(3) Uani 1 1 d . . . . .
C13 C 0.6892(6) 0.0040(19) 0.8715(7) 0.043(3) Uani 1 1 d . . . . .
H13 H 0.6937 -0.0555 0.9076 0.052 Uiso 1 1 calc R U . . .
C2 C 0.5669(6) 0.4526(13) 0.7581(6) 0.028(3) Uani 1 1 d . . . . .
C3 C 0.5733(6) 0.5412(15) 0.8090(6) 0.034(3) Uani 1 1 d . . . . .
H3 H 0.5630 0.5018 0.8473 0.041 Uiso 1 1 calc R U . . .
C1 C 0.5384(6) 0.2920(13) 0.7489(5) 0.027(3) Uani 1 1 d . . . . .
C10 C 0.6741(6) 0.1768(17) 0.7681(7) 0.045(4) Uani 1 1 d . . . . .
H10 H 0.6672 0.2394 0.7330 0.054 Uiso 1 1 calc R U . . .
C14 C 0.5360(7) 0.3152(14) 0.5579(6) 0.036(3) Uani 1 1 d . . . . .
C9 C 0.6237(6) 0.1339(15) 0.8055(6) 0.034(3) Uani 1 1 d . . . . .
C6 C 0.6041(6) 0.6558(16) 0.6958(7) 0.039(3) Uani 1 1 d . . . . .
H6 H 0.6161 0.6926 0.6576 0.046 Uiso 1 1 calc R U . . .
C4 C 0.5951(6) 0.6898(15) 0.8035(6) 0.037(3) Uani 1 1 d . . . . .
H4 H 0.6010 0.7532 0.8384 0.045 Uiso 1 1 calc R U . . .
C8 C 0.5672(6) 0.3823(14) 0.6575(6) 0.031(3) Uani 1 1 d . . . . .
C18 C 0.4529(6) 0.1446(16) 0.5292(6) 0.037(3) Uani 1 1 d . . . . .
H18 H 0.4209 0.0767 0.5414 0.045 Uiso 1 1 calc R U . . .
C5 C 0.6086(6) 0.7478(15) 0.7461(7) 0.042(3) Uani 1 1 d . . . . .
H5 H 0.6209 0.8524 0.7424 0.051 Uiso 1 1 calc R U . . .
C12 C 0.7437(7) 0.0329(19) 0.8377(8) 0.052(4) Uani 1 1 d . . . . .
H12 H 0.7846 -0.0060 0.8497 0.062 Uiso 1 1 calc R U . . .
C15 C 0.5441(7) 0.3471(17) 0.4959(6) 0.044(3) Uani 1 1 d . . . . .
H15 H 0.5767 0.4141 0.4844 0.053 Uiso 1 1 calc R U . . .
C17 C 0.4560(7) 0.1754(17) 0.4703(6) 0.041(3) Uani 1 1 d . . . . .
H17 H 0.4272 0.1296 0.4408 0.049 Uiso 1 1 calc R U . . .
C16 C 0.5038(9) 0.2790(18) 0.4528(6) 0.055(5) Uani 1 1 d . . . . .
H16 H 0.5077 0.3010 0.4111 0.066 Uiso 1 1 calc R U . . .
C11 C 0.7321(8) 0.122(2) 0.7865(8) 0.061(5) Uani 1 1 d . . . . .
H11 H 0.7667 0.1458 0.7628 0.073 Uiso 1 1 calc R U . . .

loop_
_atom_site_aniso_label
_atom_site_aniso_U_11
_atom_site_aniso_U_22
_atom_site_aniso_U_33
_atom_site_aniso_U_23
_atom_site_aniso_U_13
_atom_site_aniso_U_12
Ge1 0.0375(8) 0.0246(8) 0.0245(8) -0.0004(5) 0.0018(5) -0.0005(6)
N3 0.015(4) 0.027(5) 0.030(5) -0.005(4) -0.009(4) 0.006(4)
N2 0.021(5) 0.026(5) 0.029(5) 0.002(4) -0.001(4) 0.009(4)
N5 0.045(6) 0.026(5) 0.022(5) -0.006(4) 0.003(4) 0.000(5)
N1 0.036(6) 0.030(5) 0.026(5) -0.001(4) 0.010(4) -0.009(5)
N4 0.051(7) 0.036(6) 0.026(5) 0.004(5) 0.008(5) -0.010(5)
C7 0.023(6) 0.029(6) 0.035(7) 0.001(5) 0.002(5) -0.001(5)
C13 0.028(7) 0.061(9) 0.040(8) 0.015(7) -0.002(6) 0.000(6)
C2 0.038(7) 0.015(5) 0.033(7) -0.001(5) 0.004(5) 0.000(5)
C3 0.027(6) 0.036(7) 0.041(7) -0.009(6) 0.011(5) -0.004(5)
C1 0.034(7) 0.026(6) 0.020(6) 0.001(5) 0.003(5) 0.000(5)
C10 0.021(6) 0.047(8) 0.066(10) 0.018(7) 0.004(6) 0.003(6)
C14 0.056(8) 0.025(6) 0.028(7) -0.010(5) 0.003(6) 0.007(6)
C9 0.034(7) 0.029(6) 0.040(8) -0.010(6) 0.008(6) -0.002(5)
C6 0.029(7) 0.042(8) 0.045(8) 0.007(6) 0.010(6) -0.006(6)
C4 0.040(7) 0.027(6) 0.044(8) -0.012(6) 0.007(6) -0.017(6)
C8 0.027(6) 0.031(6) 0.035(7) 0.006(5) 0.005(5) -0.002(5)
C18 0.038(7) 0.036(7) 0.038(7) 0.004(6) -0.003(6) 0.014(6)
C5 0.041(7) 0.019(6) 0.066(10) 0.002(6) -0.001(7) -0.012(6)
C12 0.029(7) 0.059(10) 0.066(10) 0.016(8) -0.010(7) 0.015(7)
C15 0.053(9) 0.047(8) 0.034(7) 0.001(6) 0.016(6) -0.018(7)
C17 0.043(8) 0.054(9) 0.024(7) -0.008(6) -0.007(6) -0.012(7)
C16 0.097(13) 0.045(9) 0.023(7) 0.002(6) 0.009(8) 0.027(9)
C11 0.042(9) 0.088(13) 0.053(10) 0.003(9) 0.006(7) -0.006(9)

loop_
_atom_type_symbol
_atom_type_description
_atom_type_scat_dispersion_real
_atom_type_scat_dispersion_imag
_atom_type_scat_source
C C 0.0033 0.0016 'International Tables Vol C Tables 4.2.6.8 and 6.1.1.4'
H H 0.0000 0.0000 'International Tables Vol C Tables 4.2.6.8 and 6.1.1.4'
N N 0.0061 0.0033 'International Tables Vol C Tables 4.2.6.8 and 6.1.1.4'
Ge Ge 0.1547 1.8001 'International Tables Vol C Tables 4.2.6.8 and 6.1.1.4'

loop_
_geom_angle_atom_site_label_1
_geom_angle_atom_site_label_2
_geom_angle_atom_site_label_3
_geom_angle
_geom_angle_site_symmetry_1
_geom_angle_site_symmetry_3
_geom_angle_publ_flag
N1 Ge1 N2 79.6(4) 2_656 . ?
N1 Ge1 N5 84.7(4) 2_656 2_656 ?
N2 Ge1 N5 105.6(4) . 2_656 ?
C9 N3 C13 121.7(12) . . ?
C9 N2 C1 125.2(10) . . ?
C9 N2 Ge1 114.4(8) . . ?
C1 N2 Ge1 120.4(7) . . ?
C14 N5 C18 120.0(11) . . ?
C14 N5 Ge1 125.5(9) . 2_656 ?
C18 N5 Ge1 112.7(8) . 2_656 ?
C8 N1 C1 108.3(10) . . ?
C8 N1 Ge1 128.1(9) . 2_656 ?
C1 N1 Ge1 113.3(7) . 2_656 ?
C8 N4 C14 120.3(11) . . ?
C2 C7 C6 120.1(12) . . ?
C2 C7 C8 107.9(10) . . ?
C6 C7 C8 132.0(12) . . ?
N3 C13 C12 121.3(13) . . ?
N3 C13 H13 119.3 . . ?
C12 C13 H13 119.3 . . ?
C3 C2 C7 122.4(11) . . ?
C3 C2 C1 130.2(11) . . ?
C7 C2 C1 107.2(10) . . ?
C2 C3 C4 118.2(13) . . ?
C2 C3 H3 120.9 . . ?
C4 C3 H3 120.9 . . ?
N2 C1 N1 114.7(10) . . ?
N2 C1 C2 114.7(10) . . ?
N1 C1 C2 104.6(9) . . ?
N2 C1 C1 104.7(9) . 2_656 ?
N1 C1 C1 105.6(11) . 2_656 ?
C2 C1 C1 112.4(7) . 2_656 ?
C11 C10 C9 115.2(14) . . ?
C11 C10 H10 122.4 . . ?
C9 C10 H10 122.4 . . ?
N5 C14 N4 124.7(12) . . ?
N5 C14 C15 120.0(12) . . ?
N4 C14 C15 115.2(12) . . ?
N3 C9 N2 113.1(11) . . ?
N3 C9 C10 123.3(12) . . ?
N2 C9 C10 123.5(12) . . ?
C5 C6 C7 118.0(13) . . ?
C5 C6 H6 121.0 . . ?
C7 C6 H6 121.0 . . ?
C3 C4 C5 120.2(12) . . ?
C3 C4 H4 119.9 . . ?
C5 C4 H4 119.9 . . ?
N4 C8 N1 127.6(12) . . ?
N4 C8 C7 122.7(11) . . ?
N1 C8 C7 109.8(10) . . ?
C17 C18 N5 122.3(13) . . ?
C17 C18 H18 118.9 . . ?
N5 C18 H18 118.9 . . ?
C6 C5 C4 120.9(12) . . ?
C6 C5 H5 119.5 . . ?
C4 C5 H5 119.5 . . ?
C11 C12 C13 114.6(13) . . ?
C11 C12 H12 122.7 . . ?
C13 C12 H12 122.7 . . ?
C16 C15 C14 118.5(13) . . ?
C16 C15 H15 120.7 . . ?
C14 C15 H15 120.7 . . ?
C18 C17 C16 118.1(13) . . ?
C18 C17 H17 120.9 . . ?
C16 C17 H17 120.9 . . ?
C15 C16 C17 120.4(13) . . ?
C15 C16 H16 119.8 . . ?
C17 C16 H16 119.8 . . ?
C10 C11 C12 123.7(15) . . ?
C10 C11 H11 118.1 . . ?
C12 C11 H11 118.1 . . ?

loop_
_geom_bond_atom_site_label_1
_geom_bond_atom_site_label_2
_geom_bond_distance
_geom_bond_site_symmetry_2
_geom_bond_publ_flag
Ge1 N1 1.940(10) 2_656 ?
Ge1 N2 1.952(10) . ?
Ge1 N5 2.111(10) 2_656 ?
N3 C9 1.241(17) . ?
N3 C13 1.333(16) . ?
N2 C9 1.413(16) . ?
N2 C1 1.441(14) . ?
N5 C14 1.333(17) . ?
N5 C18 1.386(17) . ?
N5 Ge1 2.111(10) 2_656 ?
N1 C8 1.359(16) . ?
N1 C1 1.454(15) . ?
N1 Ge1 1.940(10) 2_656 ?
N4 C8 1.339(16) . ?
N4 C14 1.348(17) . ?
C7 C2 1.374(17) . ?
C7 C6 1.397(18) . ?
C7 C8 1.475(18) . ?
C13 C12 1.43(2) . ?
C13 H13 0.9500 . ?
C2 C3 1.361(17) . ?
C2 C1 1.528(16) . ?
C3 C4 1.378(18) . ?
C3 H3 0.9500 . ?
C1 C1 1.63(2) 2_656 ?
C10 C11 1.35(2) . ?
C10 C9 1.438(19) . ?
C10 H10 0.9500 . ?
C14 C15 1.418(18) . ?
C6 C5 1.37(2) . ?
C6 H6 0.9500 . ?
C4 C5 1.41(2) . ?
C4 H4 0.9500 . ?
C18 C17 1.333(19) . ?
C18 H18 0.9500 . ?
C5 H5 0.9500 . ?
C12 C11 1.38(2) . ?
C12 H12 0.9500 . ?
C15 C16 1.37(2) . ?
C15 H15 0.9500 . ?
C17 C16 1.42(2) . ?
C17 H17 0.9500 . ?
C16 H16 0.9500 . ?
C11 H11 0.9500 . ?

loop_
_geom_torsion_atom_site_label_1
_geom_torsion_atom_site_label_2
_geom_torsion_atom_site_label_3
_geom_torsion_atom_site_label_4
_geom_torsion
_geom_torsion_site_symmetry_1
_geom_torsion_site_symmetry_2
_geom_torsion_site_symmetry_3
_geom_torsion_site_symmetry_4
_geom_torsion_publ_flag
C9 N3 C13 C12 2(2) . . . . ?
C6 C7 C2 C3 0.6(19) . . . . ?
C8 C7 C2 C3 -178.3(12) . . . . ?
C6 C7 C2 C1 175.3(11) . . . . ?
C8 C7 C2 C1 -3.6(13) . . . . ?
C7 C2 C3 C4 0.1(19) . . . . ?
C1 C2 C3 C4 -173.4(12) . . . . ?
C9 N2 C1 N1 60.9(15) . . . . ?
Ge1 N2 C1 N1 -120.3(9) . . . . ?
C9 N2 C1 C2 -60.1(15) . . . . ?
Ge1 N2 C1 C2 118.7(9) . . . . ?
C9 N2 C1 C1 176.2(10) . . . 2_656 ?
Ge1 N2 C1 C1 -5.0(11) . . . 2_656 ?
C8 N1 C1 N2 -141.8(10) . . . . ?
Ge1 N1 C1 N2 70.0(11) 2_656 . . . ?
C8 N1 C1 C2 -15.3(13) . . . . ?
Ge1 N1 C1 C2 -163.5(7) 2_656 . . . ?
C8 N1 C1 C1 103.5(8) . . . 2_656 ?
Ge1 N1 C1 C1 -44.7(8) 2_656 . . 2_656 ?
C3 C2 C1 N2 -48.0(18) . . . . ?
C7 C2 C1 N2 137.8(11) . . . . ?
C3 C2 C1 N1 -174.4(13) . . . . ?
C7 C2 C1 N1 11.4(13) . . . . ?
C3 C2 C1 C1 71.5(18) . . . 2_656 ?
C7 C2 C1 C1 -102.7(13) . . . 2_656 ?
C18 N5 C14 N4 168.3(12) . . . . ?
Ge1 N5 C14 N4 -27.8(18) 2_656 . . . ?
C18 N5 C14 C15 -9.8(19) . . . . ?
Ge1 N5 C14 C15 154.1(11) 2_656 . . . ?
C8 N4 C14 N5 2(2) . . . . ?
C8 N4 C14 C15 179.9(13) . . . . ?
C13 N3 C9 N2 179.3(12) . . . . ?
C13 N3 C9 C10 -4(2) . . . . ?
C1 N2 C9 N3 167.3(11) . . . . ?
Ge1 N2 C9 N3 -11.5(13) . . . . ?
C1 N2 C9 C10 -9.4(19) . . . . ?
Ge1 N2 C9 C10 171.8(11) . . . . ?
C11 C10 C9 N3 4(2) . . . . ?
C11 C10 C9 N2 -180.0(14) . . . . ?
C2 C7 C6 C5 -2.9(19) . . . . ?
C8 C7 C6 C5 175.7(13) . . . . ?
C2 C3 C4 C5 2(2) . . . . ?
C14 N4 C8 N1 27(2) . . . . ?
C14 N4 C8 C7 -154.0(12) . . . . ?
C1 N1 C8 N4 -166.8(12) . . . . ?
Ge1 N1 C8 N4 -24.7(19) 2_656 . . . ?
C1 N1 C8 C7 13.7(13) . . . . ?
Ge1 N1 C8 C7 155.8(8) 2_656 . . . ?
C2 C7 C8 N4 174.3(12) . . . . ?
C6 C7 C8 N4 -4(2) . . . . ?
C2 C7 C8 N1 -6.2(14) . . . . ?
C6 C7 C8 N1 175.0(13) . . . . ?
C14 N5 C18 C17 6.6(19) . . . . ?
Ge1 N5 C18 C17 -159.2(11) 2_656 . . . ?
C7 C6 C5 C4 5(2) . . . . ?
C3 C4 C5 C6 -4(2) . . . . ?
N3 C13 C12 C11 1(2) . . . . ?
N5 C14 C15 C16 7(2) . . . . ?
N4 C14 C15 C16 -170.9(14) . . . . ?
N5 C18 C17 C16 -1(2) . . . . ?
C14 C15 C16 C17 -2(2) . . . . ?
C18 C17 C16 C15 -1(2) . . . . ?
C9 C10 C11 C12 -1(3) . . . . ?
C13 C12 C11 C10 -1(3) . . . . ?

loop_
_platon_squeeze_void_nr
_platon_squeeze_void_average_x
_platon_squeeze_void_average_y
_platon_squeeze_void_average_z
_platon_squeeze_void_volume
_platon_squeeze_void_count_electrons
_platon_squeeze_void_content
1 0.250 -0.024 0.500 321 156 ' '
2 0.250 -0.027 1.000 321 155 ' '
3 0.750 -0.041 0.000 321 155 ' '
4 0.750 -0.019 0.500 321 156 ' '
